data_7720940
loop_
_publ_author_name
'Glok, Eduard'
'Schanbacher, Moritz'
'Luz, Christian'
'Radius, Udo'

_publ_section_title
;
 <i>N</i>-heterocyclic silylene complexes of group VI transition metal
 carbonyls.
;
_journal_issue 21
_journal_name_full 'Dalton transactions (Cambridge, England : 2003)'
_journal_page_first 8323
_journal_page_last 8331
_journal_paper_doi 10.1039/d6dt00663a
_journal_volume 55
_journal_year 2026
_chemical_formula_moiety 'C63 H72 Mo N6 O3 Si3, 0.5(C6 H6)'
_chemical_formula_sum 'C66 H75 Mo N6 O3 Si3 W0'
_chemical_formula_weight 1180.53
_space_group_crystal_system triclinic
_space_group_IT_number 2
_space_group_name_Hall '-P 1'
_space_group_name_H-M_alt 'P -1'
_atom_sites_solution_hydrogens geom
_atom_sites_solution_primary dual
_atom_sites_solution_secondary difmap
_audit_creation_method SHELXL-2018/3
_audit_update_record
;
2026-03-18 deposited with the CCDC.	2026-04-28 downloaded from the CCDC.
;
_cell_angle_alpha 73.9570(10)
_cell_angle_beta 88.0480(10)
_cell_angle_gamma 77.9220(10)
_cell_formula_units_Z 2
_cell_length_a 12.07950(10)
_cell_length_b 12.30430(10)
_cell_length_c 22.1867(2)
_cell_measurement_reflns_used 43476
_cell_measurement_temperature 100(2)
_cell_measurement_theta_max 75.1230
_cell_measurement_theta_min 3.7520
_cell_volume 3098.03(5)
_computing_cell_refinement 'CrysAlisPro 1.171.40.53 (Rigaku OD, 2019)'
_computing_data_collection 'CrysAlisPro 1.171.40.53 (Rigaku OD, 2019)'
_computing_data_reduction 'CrysAlisPro 1.171.40.53 (Rigaku OD, 2019)'
_computing_molecular_graphics 'ShelXLe (Huebschle et all, 2011)'
_computing_publication_material 'SHELXL-2014/6 (Sheldrick, 2014)'
_computing_structure_refinement 'SHELXL-2018/3 (Sheldrick, 2018)'
_computing_structure_solution 'SHELXT 2014/5 (Sheldrick, 2014)'
_diffrn_ambient_temperature 99.99(10)
_diffrn_detector_area_resol_mean 10.000
_diffrn_measured_fraction_theta_full 0.989
_diffrn_measured_fraction_theta_max 0.975
_diffrn_measurement_device_type 'XtaLAB Synergy R, HyPix-Arc 150'
_diffrn_measurement_method w-scans
_diffrn_radiation_type CuK\a
_diffrn_radiation_wavelength 1.54184
_diffrn_reflns_av_R_equivalents 0.0254
_diffrn_reflns_av_unetI/netI 0.0203
_diffrn_reflns_Laue_measured_fraction_full 0.989
_diffrn_reflns_Laue_measured_fraction_max 0.975
_diffrn_reflns_limit_h_max 15
_diffrn_reflns_limit_h_min -14
_diffrn_reflns_limit_k_max 14
_diffrn_reflns_limit_k_min -15
_diffrn_reflns_limit_l_max 27
_diffrn_reflns_limit_l_min -27
_diffrn_reflns_number 64475
_diffrn_reflns_point_group_measured_fraction_full 0.989
_diffrn_reflns_point_group_measured_fraction_max 0.975
_diffrn_reflns_theta_full 72.000
_diffrn_reflns_theta_max 75.467
_diffrn_reflns_theta_min 3.743
_diffrn_source 'Rotating-anode X-ray tube'
_exptl_absorpt_coefficient_mu 2.675
_exptl_absorpt_correction_T_max 1.00000
_exptl_absorpt_correction_T_min 0.70320
_exptl_absorpt_correction_type multi-scan
_exptl_absorpt_process_details
;
CrysAlisPro 1.171.42.72a (Rigaku Oxford Diffraction, 2022)
Empirical absorption correction using spherical harmonics,
implemented in SCALE3 ABSPACK scaling algorithm.
;
_exptl_crystal_colour colorless
_exptl_crystal_density_diffrn 1.266
_exptl_crystal_description block
_exptl_crystal_F_000 1242
_exptl_crystal_size_max 0.170
_exptl_crystal_size_mid 0.120
_exptl_crystal_size_min 0.070
_refine_diff_density_max 0.424
_refine_diff_density_min -0.611
_refine_diff_density_rms 0.048
_refine_ls_extinction_method none
_refine_ls_goodness_of_fit_ref 1.053
_refine_ls_hydrogen_treatment constr
_refine_ls_matrix_type full
_refine_ls_number_parameters 730
_refine_ls_number_reflns 12526
_refine_ls_number_restraints 0
_refine_ls_restrained_S_all 1.053
_refine_ls_R_factor_all 0.0259
_refine_ls_R_factor_gt 0.0247
_refine_ls_shift/su_max 0.003
_refine_ls_shift/su_mean 0.000
_refine_ls_structure_factor_coef Fsqd
_refine_ls_weighting_details 'w=1/[\s^2^(Fo^2^)+(0.0290P)^2^+1.8503P] where P=(Fo^2^+2Fc^2^)/3'
_refine_ls_weighting_scheme calc
_refine_ls_wR_factor_gt 0.0643
_refine_ls_wR_factor_ref 0.0649
_reflns_Friedel_coverage 0.000
_reflns_number_gt 11933
_reflns_number_total 12526
_reflns_threshold_expression 'I > 2\s(I)'
_cod_data_source_file d6dt00663a2.cif
_cod_data_source_block compound_3
_cod_depositor_comments 'Adding full bibliography for 7720939--7720944.cif.'
_cod_database_code 7720940
_shelx_shelxl_version_number 2018/3
_shelx_space_group_comment
;
The symmetry employed for this shelxl refinement is uniquely defined
by the following loop, which should always be used as a source of
symmetry information in preference to the above space-group names.
They are only intended as comments.
;
_shelx_estimated_absorpt_t_min 0.659
_shelx_estimated_absorpt_t_max 0.835

loop_
_space_group_symop_operation_xyz
'x, y, z'
'-x, -y, -z'

loop_
_atom_site_label
_atom_site_type_symbol
_atom_site_fract_x
_atom_site_fract_y
_atom_site_fract_z
_atom_site_U_iso_or_equiv
_atom_site_adp_type
_atom_site_occupancy
_atom_site_site_symmetry_order
_atom_site_calc_flag
_atom_site_refinement_flags_posn
_atom_site_refinement_flags_adp
_atom_site_refinement_flags_occupancy
_atom_site_disorder_assembly
_atom_site_disorder_group
Mo1 Mo 0.72225(2) 0.68467(2) 0.74982(2) 0.01245(4) Uani 1 1 d . . . . .
Si02 Si 0.74314(3) 0.87490(3) 0.68120(2) 0.01487(8) Uani 1 1 d . . . . .
Si03 Si 0.52902(3) 0.68817(3) 0.72414(2) 0.01397(8) Uani 1 1 d . . . . .
Si04 Si 0.90882(3) 0.62953(3) 0.79776(2) 0.01381(8) Uani 1 1 d . . . . .
O005 O 0.81407(9) 0.57348(10) 0.63953(5) 0.0228(2) Uani 1 1 d . . . . .
O006 O 0.63129(10) 0.81156(12) 0.85451(6) 0.0326(3) Uani 1 1 d . . . . .
N007 N 0.97935(10) 0.66092(10) 0.85561(6) 0.0159(2) Uani 1 1 d . . . . .
N008 N 0.40796(10) 0.68069(11) 0.76856(6) 0.0182(3) Uani 1 1 d . . . . .
O009 O 0.71169(10) 0.43065(10) 0.82676(6) 0.0297(3) Uani 1 1 d . . . . .
N00A N 0.82655(11) 0.92043(10) 0.61728(6) 0.0170(2) Uani 1 1 d . . . . .
N00B N 0.45860(10) 0.66301(11) 0.66406(6) 0.0179(3) Uani 1 1 d . . . . .
N00C N 1.01932(10) 0.51223(10) 0.80011(6) 0.0164(2) Uani 1 1 d . . . . .
N00D N 0.68747(11) 1.01932(11) 0.67683(6) 0.0181(3) Uani 1 1 d . . . . .
C00E C 0.84996(13) 0.80911(13) 0.54017(7) 0.0191(3) Uani 1 1 d . . . . .
C00F C 0.39067(12) 0.68027(13) 0.83318(7) 0.0172(3) Uani 1 1 d . . . . .
C00G C 0.89909(13) 0.85441(12) 0.58142(7) 0.0168(3) Uani 1 1 d . . . . .
C00H C 0.59441(13) 1.07304(12) 0.70829(7) 0.0172(3) Uani 1 1 d . . . . .
C00I C 1.05537(12) 0.43783(13) 0.70797(7) 0.0170(3) Uani 1 1 d . . . . .
C00J C 0.39536(13) 1.14908(13) 0.71327(7) 0.0205(3) Uani 1 1 d . . . . .
H00J H 0.319866 1.158993 0.698718 0.025 Uiso 1 1 calc R U . . .
C00K C 0.57005(13) 0.53361(13) 0.60796(7) 0.0194(3) Uani 1 1 d . . . . .
C00L C 0.61686(13) 1.12014(13) 0.75605(7) 0.0196(3) Uani 1 1 d . . . . .
C00M C 1.10592(13) 0.50266(13) 0.84298(7) 0.0199(3) Uani 1 1 d . . . . .
H00M H 1.172899 0.443966 0.849850 0.024 Uiso 1 1 calc R U . . .
C00N C 1.02385(12) 0.42115(12) 0.77051(7) 0.0161(3) Uani 1 1 d . . . . .
C00O C 0.66397(13) 0.76501(14) 0.81726(7) 0.0210(3) Uani 1 1 d . . . . .
C00P C 0.93864(12) 0.74141(13) 0.89170(7) 0.0165(3) Uani 1 1 d . . . . .
C00Q C 0.41490(13) 1.19745(13) 0.76048(7) 0.0202(3) Uani 1 1 d . . . . .
C00R C 0.40070(12) 0.57426(14) 0.87893(8) 0.0210(3) Uani 1 1 d . . . . .
C00S C 1.03708(13) 0.24174(13) 0.71417(8) 0.0208(3) Uani 1 1 d . . . . .
C00T C 0.73508(14) 1.09556(13) 0.62878(7) 0.0214(3) Uani 1 1 d . . . . .
H00T H 0.714911 1.177312 0.620308 0.026 Uiso 1 1 calc R U . . .
C00U C 0.50263(12) 0.64233(13) 0.60637(7) 0.0169(3) Uani 1 1 d . . . . .
C00V C 1.00522(13) 0.22813(13) 0.77631(7) 0.0210(3) Uani 1 1 d . . . . .
H00V H 0.987274 0.156874 0.799455 0.025 Uiso 1 1 calc R U . . .
C00W C 1.06148(13) 0.34707(13) 0.68089(7) 0.0199(3) Uani 1 1 d . . . . .
H00W H 1.082987 0.357655 0.638410 0.024 Uiso 1 1 calc R U . . .
C00X C 0.51727(14) 0.70300(14) 0.49438(7) 0.0218(3) Uani 1 1 d . . . . .
H00X H 0.496366 0.759242 0.455371 0.026 Uiso 1 1 calc R U . . .
C00Y C 0.47412(13) 0.72728(13) 0.54944(7) 0.0193(3) Uani 1 1 d . . . . .
C00Z C 1.08440(13) 0.58490(13) 0.87325(7) 0.0195(3) Uani 1 1 d . . . . .
H00Z H 1.134873 0.591121 0.903462 0.023 Uiso 1 1 calc R U . . .
C010 C 0.99889(12) 0.31584(13) 0.80554(7) 0.0181(3) Uani 1 1 d . . . . .
C011 C 0.93464(14) 0.92197(14) 0.91396(8) 0.0256(3) Uani 1 1 d . . . . .
H011 H 0.957495 0.994046 0.904512 0.031 Uiso 1 1 calc R U . . .
C012 C 1.01646(13) 0.84219(13) 0.58580(7) 0.0194(3) Uani 1 1 d . . . . .
C013 C 0.71429(13) 0.52518(14) 0.80045(7) 0.0198(3) Uani 1 1 d . . . . .
C014 C 0.78108(12) 0.61510(13) 0.67859(7) 0.0172(3) Uani 1 1 d . . . . .
C015 C 0.59223(15) 0.43697(14) 0.66812(8) 0.0269(3) Uani 1 1 d . . . . .
H01A H 0.622096 0.363535 0.658331 0.040 Uiso 1 1 calc R U . . .
H01B H 0.521388 0.432602 0.690652 0.040 Uiso 1 1 calc R U . . .
H01C H 0.647601 0.452059 0.694407 0.040 Uiso 1 1 calc R U . . .
C016 C 0.61362(13) 0.51522(14) 0.55215(8) 0.0224(3) Uani 1 1 d . . . . .
H016 H 0.661377 0.442866 0.552972 0.027 Uiso 1 1 calc R U . . .
C017 C 1.08442(14) 0.54952(13) 0.67037(8) 0.0221(3) Uani 1 1 d . . . . .
H01D H 1.123728 0.538129 0.632519 0.033 Uiso 1 1 calc R U . . .
H01E H 1.133705 0.574613 0.695672 0.033 Uiso 1 1 calc R U . . .
H01F H 1.014776 0.608693 0.658387 0.033 Uiso 1 1 calc R U . . .
C018 C 0.96773(14) 0.29567(14) 0.87368(7) 0.0241(3) Uani 1 1 d . . . . .
H01G H 0.918309 0.365758 0.879672 0.036 Uiso 1 1 calc R U . . .
H01H H 1.036676 0.276743 0.899784 0.036 Uiso 1 1 calc R U . . .
H01I H 0.927995 0.231404 0.885790 0.036 Uiso 1 1 calc R U . . .
C019 C 0.86921(13) 0.70966(14) 0.94260(7) 0.0212(3) Uani 1 1 d . . . . .
C01A C 0.97240(13) 0.84721(13) 0.87689(7) 0.0204(3) Uani 1 1 d . . . . .
C01B C 0.52592(13) 1.18201(13) 0.78129(7) 0.0201(3) Uani 1 1 d . . . . .
H01J H 0.540198 1.214595 0.813651 0.024 Uiso 1 1 calc R U . . .
C01C C 1.03856(15) 0.73233(14) 0.50876(7) 0.0240(3) Uani 1 1 d . . . . .
C01D C 0.81184(13) 1.04099(13) 0.59619(7) 0.0207(3) Uani 1 1 d . . . . .
H01K H 0.852031 1.079929 0.562357 0.025 Uiso 1 1 calc R U . . .
C01E C 0.48365(13) 1.08625(13) 0.68659(7) 0.0185(3) Uani 1 1 d . . . . .
C01F C 0.58971(13) 0.59929(14) 0.49493(7) 0.0222(3) Uani 1 1 d . . . . .
C01G C 1.08396(13) 0.78156(14) 0.54867(7) 0.0227(3) Uani 1 1 d . . . . .
H01L H 1.163770 0.773687 0.550766 0.027 Uiso 1 1 calc R U . . .
C01H C 0.35864(13) 0.78477(14) 0.84860(7) 0.0209(3) Uani 1 1 d . . . . .
C01I C 0.92160(14) 0.74691(14) 0.50505(7) 0.0230(3) Uani 1 1 d . . . . .
H01M H 0.889446 0.713606 0.477846 0.028 Uiso 1 1 calc R U . . .
C01J C 0.37795(14) 0.57543(15) 0.94070(8) 0.0267(4) Uani 1 1 d . . . . .
H01N H 0.386121 0.503975 0.972327 0.032 Uiso 1 1 calc R U . . .
C01K C 0.34741(13) 0.65139(15) 0.67892(8) 0.0250(3) Uani 1 1 d . . . . .
H01O H 0.297049 0.637918 0.651120 0.030 Uiso 1 1 calc R U . . .
C01L C 0.33508(15) 0.78129(16) 0.91088(8) 0.0275(4) Uani 1 1 d . . . . .
H01P H 0.312378 0.851912 0.921860 0.033 Uiso 1 1 calc R U . . .
C01M C 1.04613(16) 0.14401(14) 0.68408(8) 0.0285(4) Uani 1 1 d . . . . .
H01Q H 0.972535 0.121983 0.685088 0.043 Uiso 1 1 calc R U . . .
H01R H 1.102828 0.077401 0.707192 0.043 Uiso 1 1 calc R U . . .
H01S H 1.068899 0.169310 0.640456 0.043 Uiso 1 1 calc R U . . .
C01N C 0.34379(15) 0.67745(17) 0.95749(8) 0.0288(4) Uani 1 1 d . . . . .
C01O C 0.47319(15) 1.10296(16) 1.01649(9) 0.0298(4) Uani 1 1 d . . . . .
H01T H 0.454941 1.173693 1.027653 0.036 Uiso 1 1 calc R U . . .
C01P C 0.73604(14) 1.10566(17) 0.77977(9) 0.0306(4) Uani 1 1 d . . . . .
H01U H 0.780910 1.142569 0.745569 0.046 Uiso 1 1 calc R U . . .
H01V H 0.770212 1.023138 0.795101 0.046 Uiso 1 1 calc R U . . .
H01W H 0.734444 1.141870 0.814062 0.046 Uiso 1 1 calc R U . . .
C01Q C 0.83294(14) 0.78746(16) 0.97787(8) 0.0269(4) Uani 1 1 d . . . . .
H01X H 0.785148 0.767259 1.012267 0.032 Uiso 1 1 calc R U . . .
C01R C 0.31929(13) 0.66122(16) 0.73634(8) 0.0253(3) Uani 1 1 d . . . . .
H01Y H 0.246892 0.655604 0.753494 0.030 Uiso 1 1 calc R U . . .
C01S C 0.40306(14) 0.84506(14) 0.54624(8) 0.0254(3) Uani 1 1 d . . . . .
H01Z H 0.452630 0.899096 0.545454 0.038 Uiso 1 1 calc R U . . .
H010 H 0.355282 0.840165 0.583090 0.038 Uiso 1 1 calc R U . . .
H012 H 0.355042 0.872541 0.508090 0.038 Uiso 1 1 calc R U . . .
C01T C 0.86447(15) 0.89376(16) 0.96434(8) 0.0281(4) Uani 1 1 d . . . . .
C01U C 0.43122(15) 0.46126(15) 0.86210(10) 0.0316(4) Uani 1 1 d . . . . .
H013 H 0.378632 0.461746 0.829308 0.047 Uiso 1 1 calc R U . . .
H014 H 0.426203 0.397461 0.899334 0.047 Uiso 1 1 calc R U . . .
H015 H 0.508674 0.451098 0.846713 0.047 Uiso 1 1 calc R U . . .
C01V C 0.72360(14) 0.82759(15) 0.53228(8) 0.0258(3) Uani 1 1 d . . . . .
H017 H 0.689820 0.910031 0.524562 0.039 Uiso 1 1 calc R U . . .
H018 H 0.692657 0.783685 0.570501 0.039 Uiso 1 1 calc R U . . .
H019 H 0.705998 0.801079 0.496622 0.039 Uiso 1 1 calc R U . . .
C01W C 0.83446(15) 0.59456(16) 0.95888(8) 0.0289(4) Uani 1 1 d . . . . .
H020 H 0.783057 0.593261 0.925971 0.043 Uiso 1 1 calc R U . . .
H021 H 0.795862 0.582791 0.999027 0.043 Uiso 1 1 calc R U . . .
H022 H 0.901842 0.532744 0.962237 0.043 Uiso 1 1 calc R U . . .
C01X C 1.04742(15) 0.87970(15) 0.82208(9) 0.0289(4) Uani 1 1 d . . . . .
H023 H 1.004861 0.893954 0.782870 0.043 Uiso 1 1 calc R U . . .
H024 H 1.113283 0.816453 0.824831 0.043 Uiso 1 1 calc R U . . .
H025 H 1.072928 0.949853 0.822883 0.043 Uiso 1 1 calc R U . . .
C01Y C 0.45776(15) 1.03166(14) 0.63726(8) 0.0248(3) Uani 1 1 d . . . . .
H026 H 0.381379 1.068151 0.619597 0.037 Uiso 1 1 calc R U . . .
H027 H 0.462077 0.948832 0.656193 0.037 Uiso 1 1 calc R U . . .
H028 H 0.512958 1.042438 0.603857 0.037 Uiso 1 1 calc R U . . .
C01Z C 1.06913(15) 0.89318(17) 0.62923(9) 0.0313(4) Uani 1 1 d . . . . .
H029 H 1.149450 0.856039 0.636417 0.047 Uiso 1 1 calc R U . . .
H02A H 1.030329 0.880260 0.669309 0.047 Uiso 1 1 calc R U . . .
H02B H 1.061857 0.976398 0.610204 0.047 Uiso 1 1 calc R U . . .
C020 C 0.51692(17) 1.00091(16) 0.93775(9) 0.0326(4) Uani 1 1 d . . . . .
H02C H 0.528552 1.001952 0.895045 0.039 Uiso 1 1 calc R U . . .
C021 C 0.64267(15) 0.57819(17) 0.43533(8) 0.0308(4) Uani 1 1 d . . . . .
H02D H 0.598371 0.631818 0.398954 0.046 Uiso 1 1 calc R U . . .
H02E H 0.643556 0.498471 0.435114 0.046 Uiso 1 1 calc R U . . .
H02F H 0.720408 0.590600 0.433302 0.046 Uiso 1 1 calc R U . . .
C022 C 0.31777(14) 1.26530(16) 0.78816(9) 0.0308(4) Uani 1 1 d . . . . .
H02G H 0.309387 1.347911 0.766995 0.046 Uiso 1 1 calc R U . . .
H02H H 0.333028 1.251542 0.833038 0.046 Uiso 1 1 calc R U . . .
H02I H 0.247788 1.240517 0.782424 0.046 Uiso 1 1 calc R U . . .
C023 C 0.48984(17) 1.10395(16) 0.95452(9) 0.0331(4) Uani 1 1 d . . . . .
H02J H 0.482737 1.175549 0.923096 0.040 Uiso 1 1 calc R U . . .
C024 C 1.11443(17) 0.66318(17) 0.47100(9) 0.0368(4) Uani 1 1 d . . . . .
H02K H 1.083074 0.683892 0.428202 0.055 Uiso 1 1 calc R U . . .
H02L H 1.119147 0.580498 0.490611 0.055 Uiso 1 1 calc R U . . .
H02M H 1.190287 0.680293 0.469688 0.055 Uiso 1 1 calc R U . . .
C025 C 0.34907(15) 0.89866(14) 0.79950(9) 0.0294(4) Uani 1 1 d . . . . .
H02N H 0.424568 0.908120 0.784327 0.044 Uiso 1 1 calc R U . . .
H02O H 0.315467 0.961661 0.817756 0.044 Uiso 1 1 calc R U . . .
H02P H 0.300949 0.900422 0.764421 0.044 Uiso 1 1 calc R U . . .
C026 C 0.82244(18) 0.97686(19) 1.00334(10) 0.0423(5) Uani 1 1 d . . . . .
H02Q H 0.866254 1.037912 0.994039 0.063 Uiso 1 1 calc R U . . .
H02R H 0.831661 0.934963 1.047983 0.063 Uiso 1 1 calc R U . . .
H02S H 0.742194 1.011464 0.993237 0.063 Uiso 1 1 calc R U . . .
C027 C 0.3135(2) 0.6755(2) 1.02426(9) 0.0495(6) Uani 1 1 d . . . . .
H02T H 0.344672 0.734115 1.036310 0.074 Uiso 1 1 calc R U . . .
H02U H 0.345161 0.598979 1.052204 0.074 Uiso 1 1 calc R U . . .
H02V H 0.230899 0.692208 1.027637 0.074 Uiso 1 1 calc R U . . .

loop_
_atom_site_aniso_label
_atom_site_aniso_U_11
_atom_site_aniso_U_22
_atom_site_aniso_U_33
_atom_site_aniso_U_23
_atom_site_aniso_U_13
_atom_site_aniso_U_12
Mo1 0.01045(6) 0.01447(6) 0.01220(6) -0.00368(4) 0.00028(4) -0.00209(4)
Si02 0.01402(18) 0.01461(18) 0.01536(18) -0.00395(14) 0.00208(14) -0.00210(14)
Si03 0.01127(17) 0.01671(18) 0.01400(18) -0.00445(14) 0.00044(14) -0.00275(14)
Si04 0.01198(17) 0.01451(18) 0.01512(18) -0.00491(14) -0.00068(14) -0.00189(14)
O005 0.0220(5) 0.0280(6) 0.0206(5) -0.0121(5) 0.0031(4) -0.0034(5)
O006 0.0278(6) 0.0461(8) 0.0275(6) -0.0227(6) 0.0022(5) 0.0007(6)
N007 0.0140(6) 0.0167(6) 0.0174(6) -0.0060(5) -0.0015(5) -0.0017(5)
N008 0.0128(6) 0.0269(7) 0.0170(6) -0.0086(5) 0.0018(5) -0.0053(5)
O009 0.0282(6) 0.0244(6) 0.0302(6) 0.0052(5) -0.0016(5) -0.0083(5)
N00A 0.0182(6) 0.0152(6) 0.0172(6) -0.0042(5) 0.0037(5) -0.0032(5)
N00B 0.0135(6) 0.0250(6) 0.0176(6) -0.0088(5) 0.0014(5) -0.0055(5)
N00C 0.0139(6) 0.0166(6) 0.0192(6) -0.0070(5) -0.0022(5) -0.0010(5)
N00D 0.0189(6) 0.0159(6) 0.0181(6) -0.0038(5) 0.0042(5) -0.0023(5)
C00E 0.0211(8) 0.0195(7) 0.0157(7) -0.0021(6) 0.0020(6) -0.0057(6)
C00F 0.0120(6) 0.0242(7) 0.0160(7) -0.0054(6) 0.0014(5) -0.0053(6)
C00G 0.0181(7) 0.0149(7) 0.0153(7) -0.0018(5) 0.0040(5) -0.0023(6)
C00H 0.0184(7) 0.0132(6) 0.0172(7) -0.0020(5) 0.0033(6) -0.0008(6)
C00I 0.0135(7) 0.0165(7) 0.0197(7) -0.0043(6) 0.0002(5) -0.0013(5)
C00J 0.0170(7) 0.0187(7) 0.0239(8) -0.0042(6) -0.0015(6) -0.0012(6)
C00K 0.0183(7) 0.0210(7) 0.0205(7) -0.0069(6) -0.0002(6) -0.0061(6)
C00L 0.0179(7) 0.0186(7) 0.0209(7) -0.0043(6) 0.0008(6) -0.0023(6)
C00M 0.0140(7) 0.0213(7) 0.0231(8) -0.0065(6) -0.0039(6) 0.0005(6)
C00N 0.0124(6) 0.0162(7) 0.0199(7) -0.0070(6) -0.0006(5) -0.0004(5)
C00O 0.0161(7) 0.0262(8) 0.0204(7) -0.0073(6) -0.0017(6) -0.0021(6)
C00P 0.0153(7) 0.0183(7) 0.0163(7) -0.0070(6) -0.0037(5) -0.0005(6)
C00Q 0.0188(7) 0.0166(7) 0.0234(8) -0.0050(6) 0.0026(6) -0.0005(6)
C00R 0.0137(7) 0.0228(8) 0.0257(8) -0.0040(6) 0.0009(6) -0.0057(6)
C00S 0.0209(7) 0.0183(7) 0.0243(8) -0.0086(6) -0.0019(6) -0.0024(6)
C00T 0.0243(8) 0.0151(7) 0.0229(8) -0.0028(6) 0.0042(6) -0.0038(6)
C00U 0.0148(7) 0.0221(7) 0.0170(7) -0.0083(6) 0.0016(5) -0.0069(6)
C00V 0.0219(8) 0.0171(7) 0.0233(8) -0.0035(6) 0.0008(6) -0.0057(6)
C00W 0.0199(7) 0.0220(7) 0.0181(7) -0.0068(6) 0.0007(6) -0.0034(6)
C00X 0.0246(8) 0.0257(8) 0.0169(7) -0.0043(6) -0.0013(6) -0.0106(6)
C00Y 0.0176(7) 0.0221(7) 0.0206(7) -0.0072(6) -0.0022(6) -0.0067(6)
C00Z 0.0153(7) 0.0216(7) 0.0212(7) -0.0063(6) -0.0050(6) -0.0013(6)
C010 0.0153(7) 0.0181(7) 0.0191(7) -0.0041(6) -0.0002(6) -0.0010(6)
C011 0.0261(8) 0.0206(8) 0.0317(9) -0.0109(7) -0.0066(7) -0.0019(6)
C012 0.0182(7) 0.0184(7) 0.0203(7) -0.0027(6) 0.0023(6) -0.0048(6)
C013 0.0155(7) 0.0261(8) 0.0167(7) -0.0030(6) -0.0003(5) -0.0055(6)
C014 0.0136(7) 0.0175(7) 0.0190(7) -0.0024(6) -0.0021(5) -0.0032(6)
C015 0.0335(9) 0.0212(8) 0.0248(8) -0.0048(7) -0.0007(7) -0.0050(7)
C016 0.0198(7) 0.0229(8) 0.0265(8) -0.0115(6) 0.0022(6) -0.0030(6)
C017 0.0225(8) 0.0211(8) 0.0233(8) -0.0055(6) 0.0039(6) -0.0074(6)
C018 0.0282(8) 0.0221(8) 0.0195(8) -0.0037(6) 0.0038(6) -0.0032(7)
C019 0.0196(7) 0.0273(8) 0.0172(7) -0.0068(6) -0.0019(6) -0.0050(6)
C01A 0.0188(7) 0.0198(7) 0.0221(8) -0.0063(6) -0.0038(6) -0.0013(6)
C01B 0.0213(8) 0.0199(7) 0.0195(7) -0.0073(6) 0.0011(6) -0.0024(6)
C01C 0.0300(9) 0.0199(7) 0.0165(7) -0.0015(6) 0.0077(6) 0.0009(7)
C01D 0.0229(8) 0.0171(7) 0.0205(7) -0.0022(6) 0.0047(6) -0.0055(6)
C01E 0.0216(7) 0.0155(7) 0.0171(7) -0.0028(6) 0.0003(6) -0.0030(6)
C01F 0.0204(7) 0.0314(8) 0.0203(8) -0.0124(7) 0.0037(6) -0.0110(6)
C01G 0.0169(7) 0.0230(8) 0.0230(8) -0.0005(6) 0.0059(6) -0.0020(6)
C01H 0.0188(7) 0.0233(8) 0.0203(8) -0.0053(6) 0.0040(6) -0.0051(6)
C01I 0.0302(8) 0.0224(8) 0.0163(7) -0.0063(6) 0.0015(6) -0.0041(7)
C01J 0.0217(8) 0.0329(9) 0.0215(8) 0.0034(7) -0.0011(6) -0.0113(7)
C01K 0.0154(7) 0.0403(10) 0.0242(8) -0.0141(7) 0.0009(6) -0.0099(7)
C01L 0.0283(9) 0.0331(9) 0.0255(8) -0.0145(7) 0.0081(7) -0.0091(7)
C01M 0.0390(10) 0.0223(8) 0.0278(9) -0.0115(7) 0.0007(7) -0.0080(7)
C01N 0.0263(8) 0.0463(11) 0.0169(8) -0.0086(7) 0.0050(6) -0.0152(8)
C01O 0.0318(9) 0.0277(9) 0.0316(9) -0.0139(7) 0.0011(7) -0.0025(7)
C01P 0.0194(8) 0.0403(10) 0.0353(10) -0.0190(8) -0.0028(7) -0.0010(7)
C01Q 0.0229(8) 0.0402(10) 0.0191(8) -0.0128(7) 0.0015(6) -0.0039(7)
C01R 0.0143(7) 0.0418(10) 0.0244(8) -0.0136(7) 0.0022(6) -0.0100(7)
C01S 0.0260(8) 0.0233(8) 0.0259(8) -0.0070(7) -0.0058(7) -0.0020(7)
C01T 0.0251(8) 0.0329(9) 0.0291(9) -0.0190(7) -0.0072(7) 0.0035(7)
C01U 0.0252(9) 0.0227(8) 0.0466(11) -0.0082(8) 0.0032(8) -0.0067(7)
C01V 0.0219(8) 0.0307(9) 0.0252(8) -0.0074(7) -0.0035(6) -0.0059(7)
C01W 0.0320(9) 0.0345(9) 0.0214(8) -0.0042(7) 0.0032(7) -0.0145(8)
C01X 0.0319(9) 0.0232(8) 0.0335(9) -0.0070(7) 0.0055(7) -0.0116(7)
C01Y 0.0275(8) 0.0240(8) 0.0227(8) -0.0076(6) -0.0032(6) -0.0027(7)
C01Z 0.0205(8) 0.0389(10) 0.0399(10) -0.0183(8) -0.0009(7) -0.0078(7)
C020 0.0414(10) 0.0336(9) 0.0232(8) -0.0106(7) 0.0034(7) -0.0052(8)
C021 0.0298(9) 0.0436(10) 0.0251(9) -0.0169(8) 0.0073(7) -0.0119(8)
C022 0.0212(8) 0.0344(9) 0.0394(10) -0.0205(8) 0.0019(7) 0.0020(7)
C023 0.0428(11) 0.0273(9) 0.0267(9) -0.0056(7) 0.0015(8) -0.0040(8)
C024 0.0408(11) 0.0348(10) 0.0283(9) -0.0098(8) 0.0104(8) 0.0064(8)
C025 0.0308(9) 0.0213(8) 0.0321(9) -0.0036(7) 0.0080(7) -0.0029(7)
C026 0.0404(11) 0.0479(12) 0.0459(12) -0.0333(10) -0.0028(9) 0.0027(9)
C027 0.0586(14) 0.0762(16) 0.0213(10) -0.0171(10) 0.0137(9) -0.0282(12)

loop_
_atom_type_symbol
_atom_type_description
_atom_type_scat_dispersion_real
_atom_type_scat_dispersion_imag
_atom_type_scat_source
C C 0.0181 0.0091 'International Tables Vol C Tables 4.2.6.8 and 6.1.1.4'
H H 0.0000 0.0000 'International Tables Vol C Tables 4.2.6.8 and 6.1.1.4'
N N 0.0311 0.0180 'International Tables Vol C Tables 4.2.6.8 and 6.1.1.4'
O O 0.0492 0.0322 'International Tables Vol C Tables 4.2.6.8 and 6.1.1.4'
Si Si 0.2541 0.3302 'International Tables Vol C Tables 4.2.6.8 and 6.1.1.4'
W W -5.4734 5.5774 'International Tables Vol C Tables 4.2.6.8 and 6.1.1.4'
Mo Mo -0.0483 2.7339 'International Tables Vol C Tables 4.2.6.8 and 6.1.1.4'

loop_
_geom_angle_atom_site_label_1
_geom_angle_atom_site_label_2
_geom_angle_atom_site_label_3
_geom_angle
_geom_angle_site_symmetry_1
_geom_angle_site_symmetry_3
_geom_angle_publ_flag
C013 Mo1 C014 87.39(6) . . ?
C013 Mo1 C00O 96.47(6) . . ?
C014 Mo1 C00O 176.14(6) . . ?
C013 Mo1 Si04 81.70(4) . . ?
C014 Mo1 Si04 90.63(4) . . ?
C00O Mo1 Si04 90.01(4) . . ?
C013 Mo1 Si03 81.71(4) . . ?
C014 Mo1 Si03 91.67(4) . . ?
C00O Mo1 Si03 88.82(4) . . ?
Si04 Mo1 Si03 163.132(14) . . ?
C013 Mo1 Si02 175.17(5) . . ?
C014 Mo1 Si02 88.04(4) . . ?
C00O Mo1 Si02 88.10(5) . . ?
Si04 Mo1 Si02 96.804(13) . . ?
Si03 Mo1 Si02 99.974(13) . . ?
N00D Si02 N00A 88.70(6) . . ?
N00D Si02 Mo1 136.59(5) . . ?
N00A Si02 Mo1 134.67(4) . . ?
N00B Si03 N008 88.91(6) . . ?
N00B Si03 Mo1 136.42(5) . . ?
N008 Si03 Mo1 132.93(5) . . ?
N007 Si04 N00C 89.03(6) . . ?
N007 Si04 Mo1 137.66(4) . . ?
N00C Si04 Mo1 131.82(4) . . ?
C00Z N007 C00P 118.01(12) . . ?
C00Z N007 Si04 112.57(10) . . ?
C00P N007 Si04 128.87(10) . . ?
C01R N008 C00F 117.37(12) . . ?
C01R N008 Si03 112.40(10) . . ?
C00F N008 Si03 129.92(10) . . ?
C01D N00A C00G 117.03(12) . . ?
C01D N00A Si02 112.79(10) . . ?
C00G N00A Si02 129.99(10) . . ?
C01K N00B C00U 118.30(12) . . ?
C01K N00B Si03 112.66(10) . . ?
C00U N00B Si03 128.73(10) . . ?
C00M N00C C00N 118.97(12) . . ?
C00M N00C Si04 112.44(10) . . ?
C00N N00C Si04 128.07(10) . . ?
C00T N00D C00H 115.44(12) . . ?
C00T N00D Si02 112.56(10) . . ?
C00H N00D Si02 131.57(10) . . ?
C01I C00E C00G 118.19(14) . . ?
C01I C00E C01V 119.98(15) . . ?
C00G C00E C01V 121.82(14) . . ?
C01H C00F C00R 121.27(14) . . ?
C01H C00F N008 119.74(13) . . ?
C00R C00F N008 118.91(14) . . ?
C012 C00G C00E 121.31(14) . . ?
C012 C00G N00A 119.61(14) . . ?
C00E C00G N00A 118.99(13) . . ?
C00L C00H C01E 121.20(14) . . ?
C00L C00H N00D 119.41(14) . . ?
C01E C00H N00D 119.14(13) . . ?
C00W C00I C00N 118.48(14) . . ?
C00W C00I C017 120.02(14) . . ?
C00N C00I C017 121.49(13) . . ?
C00Q C00J C01E 121.80(14) . . ?
C00Q C00J H00J 119.1 . . ?
C01E C00J H00J 119.1 . . ?
C016 C00K C00U 118.30(14) . . ?
C016 C00K C015 120.10(14) . . ?
C00U C00K C015 121.57(14) . . ?
C01B C00L C00H 118.31(14) . . ?
C01B C00L C01P 120.32(14) . . ?
C00H C00L C01P 121.38(14) . . ?
C00Z C00M N00C 113.03(13) . . ?
C00Z C00M H00M 123.5 . . ?
N00C C00M H00M 123.5 . . ?
C00I C00N C010 121.06(13) . . ?
C00I C00N N00C 119.74(13) . . ?
C010 C00N N00C 119.19(13) . . ?
O006 C00O Mo1 179.04(15) . . ?
C01A C00P C019 121.37(14) . . ?
C01A C00P N007 119.58(13) . . ?
C019 C00P N007 119.00(13) . . ?
C00J C00Q C01B 118.36(14) . . ?
C00J C00Q C022 120.54(15) . . ?
C01B C00Q C022 121.11(15) . . ?
C01J C00R C00F 118.22(15) . . ?
C01J C00R C01U 120.33(15) . . ?
C00F C00R C01U 121.41(15) . . ?
C00W C00S C00V 118.12(14) . . ?
C00W C00S C01M 120.99(15) . . ?
C00V C00S C01M 120.89(14) . . ?
C01D C00T N00D 113.05(13) . . ?
C01D C00T H00T 123.5 . . ?
N00D C00T H00T 123.5 . . ?
C00Y C00U C00K 120.85(14) . . ?
C00Y C00U N00B 120.30(13) . . ?
C00K C00U N00B 118.79(13) . . ?
C010 C00V C00S 121.99(14) . . ?
C010 C00V H00V 119.0 . . ?
C00S C00V H00V 119.0 . . ?
C00S C00W C00I 121.98(14) . . ?
C00S C00W H00W 119.0 . . ?
C00I C00W H00W 119.0 . . ?
C01F C00X C00Y 121.93(15) . . ?
C01F C00X H00X 119.0 . . ?
C00Y C00X H00X 119.0 . . ?
C00X C00Y C00U 118.47(14) . . ?
C00X C00Y C01S 119.37(14) . . ?
C00U C00Y C01S 122.10(14) . . ?
C00M C00Z N007 112.89(13) . . ?
C00M C00Z H00Z 123.6 . . ?
N007 C00Z H00Z 123.6 . . ?
C00V C010 C00N 118.36(14) . . ?
C00V C010 C018 120.08(14) . . ?
C00N C010 C018 121.55(14) . . ?
C01T C011 C01A 121.75(16) . . ?
C01T C011 H011 119.1 . . ?
C01A C011 H011 119.1 . . ?
C01G C012 C00G 118.14(15) . . ?
C01G C012 C01Z 120.60(14) . . ?
C00G C012 C01Z 121.26(14) . . ?
O009 C013 Mo1 176.04(14) . . ?
O005 C014 Mo1 178.36(13) . . ?
C00K C015 H01A 109.5 . . ?
C00K C015 H01B 109.5 . . ?
H01A C015 H01B 109.5 . . ?
C00K C015 H01C 109.5 . . ?
H01A C015 H01C 109.5 . . ?
H01B C015 H01C 109.5 . . ?
C00K C016 C01F 122.18(15) . . ?
C00K C016 H016 118.9 . . ?
C01F C016 H016 118.9 . . ?
C00I C017 H01D 109.5 . . ?
C00I C017 H01E 109.5 . . ?
H01D C017 H01E 109.5 . . ?
C00I C017 H01F 109.5 . . ?
H01D C017 H01F 109.5 . . ?
H01E C017 H01F 109.5 . . ?
C010 C018 H01G 109.5 . . ?
C010 C018 H01H 109.5 . . ?
H01G C018 H01H 109.5 . . ?
C010 C018 H01I 109.5 . . ?
H01G C018 H01I 109.5 . . ?
H01H C018 H01I 109.5 . . ?
C01Q C019 C00P 118.19(15) . . ?
C01Q C019 C01W 120.73(15) . . ?
C00P C019 C01W 121.09(14) . . ?
C00P C01A C011 118.35(15) . . ?
C00P C01A C01X 120.62(14) . . ?
C011 C01A C01X 121.03(15) . . ?
C00Q C01B C00L 121.95(14) . . ?
C00Q C01B H01J 119.0 . . ?
C00L C01B H01J 119.0 . . ?
C01G C01C C01I 118.27(14) . . ?
C01G C01C C024 120.83(16) . . ?
C01I C01C C024 120.90(16) . . ?
C00T C01D N00A 112.88(14) . . ?
C00T C01D H01K 123.6 . . ?
N00A C01D H01K 123.6 . . ?
C00J C01E C00H 118.39(14) . . ?
C00J C01E C01Y 119.81(14) . . ?
C00H C01E C01Y 121.78(14) . . ?
C00X C01F C016 118.09(14) . . ?
C00X C01F C021 121.12(15) . . ?
C016 C01F C021 120.78(15) . . ?
C01C C01G C012 122.18(15) . . ?
C01C C01G H01L 118.9 . . ?
C012 C01G H01L 118.9 . . ?
C01L C01H C00F 118.29(15) . . ?
C01L C01H C025 120.48(15) . . ?
C00F C01H C025 121.23(14) . . ?
C01C C01I C00E 121.87(15) . . ?
C01C C01I H01M 119.1 . . ?
C00E C01I H01M 119.1 . . ?
C01N C01J C00R 122.06(15) . . ?
C01N C01J H01N 119.0 . . ?
C00R C01J H01N 119.0 . . ?
C01R C01K N00B 113.08(14) . . ?
C01R C01K H01O 123.5 . . ?
N00B C01K H01O 123.5 . . ?
C01N C01L C01H 121.93(16) . . ?
C01N C01L H01P 119.0 . . ?
C01H C01L H01P 119.0 . . ?
C00S C01M H01Q 109.5 . . ?
C00S C01M H01R 109.5 . . ?
H01Q C01M H01R 109.5 . . ?
C00S C01M H01S 109.5 . . ?
H01Q C01M H01S 109.5 . . ?
H01R C01M H01S 109.5 . . ?
C01J C01N C01L 118.22(15) . . ?
C01J C01N C027 120.65(18) . . ?
C01L C01N C027 121.10(18) . . ?
C023 C01O C020 119.94(17) . 2_677 ?
C023 C01O H01T 120.0 . . ?
C020 C01O H01T 120.0 2_677 . ?
C00L C01P H01U 109.5 . . ?
C00L C01P H01V 109.5 . . ?
H01U C01P H01V 109.5 . . ?
C00L C01P H01W 109.5 . . ?
H01U C01P H01W 109.5 . . ?
H01V C01P H01W 109.5 . . ?
C01T C01Q C019 122.02(16) . . ?
C01T C01Q H01X 119.0 . . ?
C019 C01Q H01X 119.0 . . ?
C01K C01R N008 112.94(14) . . ?
C01K C01R H01Y 123.5 . . ?
N008 C01R H01Y 123.5 . . ?
C00Y C01S H01Z 109.5 . . ?
C00Y C01S H010 109.5 . . ?
H01Z C01S H010 109.5 . . ?
C00Y C01S H012 109.5 . . ?
H01Z C01S H012 109.5 . . ?
H010 C01S H012 109.5 . . ?
C01Q C01T C011 118.32(15) . . ?
C01Q C01T C026 120.60(18) . . ?
C011 C01T C026 121.08(18) . . ?
C00R C01U H013 109.5 . . ?
C00R C01U H014 109.5 . . ?
H013 C01U H014 109.5 . . ?
C00R C01U H015 109.5 . . ?
H013 C01U H015 109.5 . . ?
H014 C01U H015 109.5 . . ?
C00E C01V H017 109.5 . . ?
C00E C01V H018 109.5 . . ?
H017 C01V H018 109.5 . . ?
C00E C01V H019 109.5 . . ?
H017 C01V H019 109.5 . . ?
H018 C01V H019 109.5 . . ?
C019 C01W H020 109.5 . . ?
C019 C01W H021 109.5 . . ?
H020 C01W H021 109.5 . . ?
C019 C01W H022 109.5 . . ?
H020 C01W H022 109.5 . . ?
H021 C01W H022 109.5 . . ?
C01A C01X H023 109.5 . . ?
C01A C01X H024 109.5 . . ?
H023 C01X H024 109.5 . . ?
C01A C01X H025 109.5 . . ?
H023 C01X H025 109.5 . . ?
H024 C01X H025 109.5 . . ?
C01E C01Y H026 109.5 . . ?
C01E C01Y H027 109.5 . . ?
H026 C01Y H027 109.5 . . ?
C01E C01Y H028 109.5 . . ?
H026 C01Y H028 109.5 . . ?
H027 C01Y H028 109.5 . . ?
C012 C01Z H029 109.5 . . ?
C012 C01Z H02A 109.5 . . ?
H029 C01Z H02A 109.5 . . ?
C012 C01Z H02B 109.5 . . ?
H029 C01Z H02B 109.5 . . ?
H02A C01Z H02B 109.5 . . ?
C01O C020 C023 119.61(17) 2_677 . ?
C01O C020 H02C 120.2 2_677 . ?
C023 C020 H02C 120.2 . . ?
C01F C021 H02D 109.5 . . ?
C01F C021 H02E 109.5 . . ?
H02D C021 H02E 109.5 . . ?
C01F C021 H02F 109.5 . . ?
H02D C021 H02F 109.5 . . ?
H02E C021 H02F 109.5 . . ?
C00Q C022 H02G 109.5 . . ?
C00Q C022 H02H 109.5 . . ?
H02G C022 H02H 109.5 . . ?
C00Q C022 H02I 109.5 . . ?
H02G C022 H02I 109.5 . . ?
H02H C022 H02I 109.5 . . ?
C01O C023 C020 120.45(17) . . ?
C01O C023 H02J 119.8 . . ?
C020 C023 H02J 119.8 . . ?
C01C C024 H02K 109.5 . . ?
C01C C024 H02L 109.5 . . ?
H02K C024 H02L 109.5 . . ?
C01C C024 H02M 109.5 . . ?
H02K C024 H02M 109.5 . . ?
H02L C024 H02M 109.5 . . ?
C01H C025 H02N 109.5 . . ?
C01H C025 H02O 109.5 . . ?
H02N C025 H02O 109.5 . . ?
C01H C025 H02P 109.5 . . ?
H02N C025 H02P 109.5 . . ?
H02O C025 H02P 109.5 . . ?
C01T C026 H02Q 109.5 . . ?
C01T C026 H02R 109.5 . . ?
H02Q C026 H02R 109.5 . . ?
C01T C026 H02S 109.5 . . ?
H02Q C026 H02S 109.5 . . ?
H02R C026 H02S 109.5 . . ?
C01N C027 H02T 109.5 . . ?
C01N C027 H02U 109.5 . . ?
H02T C027 H02U 109.5 . . ?
C01N C027 H02V 109.5 . . ?
H02T C027 H02V 109.5 . . ?
H02U C027 H02V 109.5 . . ?

loop_
_geom_bond_atom_site_label_1
_geom_bond_atom_site_label_2
_geom_bond_distance
_geom_bond_site_symmetry_2
_geom_bond_publ_flag
Mo1 C013 1.9938(16) . ?
Mo1 C014 2.0376(15) . ?
Mo1 C00O 2.0410(16) . ?
Mo1 Si04 2.4073(4) . ?
Mo1 Si03 2.4103(4) . ?
Mo1 Si02 2.4722(4) . ?
Si02 N00D 1.7403(13) . ?
Si02 N00A 1.7435(13) . ?
Si03 N00B 1.7356(13) . ?
Si03 N008 1.7396(13) . ?
Si04 N007 1.7345(13) . ?
Si04 N00C 1.7390(12) . ?
O005 C014 1.1438(19) . ?
O006 C00O 1.145(2) . ?
N007 C00Z 1.4047(19) . ?
N007 C00P 1.4394(18) . ?
N008 C01R 1.4035(19) . ?
N008 C00F 1.4404(19) . ?
O009 C013 1.1547(19) . ?
N00A C01D 1.4009(19) . ?
N00A C00G 1.4397(18) . ?
N00B C01K 1.3990(19) . ?
N00B C00U 1.4364(18) . ?
N00C C00M 1.4025(18) . ?
N00C C00N 1.4384(18) . ?
N00D C00T 1.4067(19) . ?
N00D C00H 1.4415(18) . ?
C00E C01I 1.396(2) . ?
C00E C00G 1.399(2) . ?
C00E C01V 1.504(2) . ?
C00F C01H 1.395(2) . ?
C00F C00R 1.399(2) . ?
C00G C012 1.398(2) . ?
C00H C00L 1.399(2) . ?
C00H C01E 1.399(2) . ?
C00I C00W 1.395(2) . ?
C00I C00N 1.397(2) . ?
C00I C017 1.502(2) . ?
C00J C00Q 1.388(2) . ?
C00J C01E 1.397(2) . ?
C00J H00J 0.9500 . ?
C00K C016 1.386(2) . ?
C00K C00U 1.405(2) . ?
C00K C015 1.510(2) . ?
C00L C01B 1.394(2) . ?
C00L C01P 1.508(2) . ?
C00M C00Z 1.340(2) . ?
C00M H00M 0.9500 . ?
C00N C010 1.402(2) . ?
C00P C01A 1.395(2) . ?
C00P C019 1.400(2) . ?
C00Q C01B 1.391(2) . ?
C00Q C022 1.508(2) . ?
C00R C01J 1.392(2) . ?
C00R C01U 1.507(2) . ?
C00S C00W 1.388(2) . ?
C00S C00V 1.393(2) . ?
C00S C01M 1.513(2) . ?
C00T C01D 1.340(2) . ?
C00T H00T 0.9500 . ?
C00U C00Y 1.398(2) . ?
C00V C010 1.393(2) . ?
C00V H00V 0.9500 . ?
C00W H00W 0.9500 . ?
C00X C01F 1.385(2) . ?
C00X C00Y 1.395(2) . ?
C00X H00X 0.9500 . ?
C00Y C01S 1.506(2) . ?
C00Z H00Z 0.9500 . ?
C010 C018 1.510(2) . ?
C011 C01T 1.390(3) . ?
C011 C01A 1.395(2) . ?
C011 H011 0.9500 . ?
C012 C01G 1.393(2) . ?
C012 C01Z 1.506(2) . ?
C015 H01A 0.9800 . ?
C015 H01B 0.9800 . ?
C015 H01C 0.9800 . ?
C016 C01F 1.393(2) . ?
C016 H016 0.9500 . ?
C017 H01D 0.9800 . ?
C017 H01E 0.9800 . ?
C017 H01F 0.9800 . ?
C018 H01G 0.9800 . ?
C018 H01H 0.9800 . ?
C018 H01I 0.9800 . ?
C019 C01Q 1.391(2) . ?
C019 C01W 1.506(2) . ?
C01A C01X 1.506(2) . ?
C01B H01J 0.9500 . ?
C01C C01G 1.386(2) . ?
C01C C01I 1.389(2) . ?
C01C C024 1.510(2) . ?
C01D H01K 0.9500 . ?
C01E C01Y 1.505(2) . ?
C01F C021 1.513(2) . ?
C01G H01L 0.9500 . ?
C01H C01L 1.392(2) . ?
C01H C025 1.504(2) . ?
C01I H01M 0.9500 . ?
C01J C01N 1.384(3) . ?
C01J H01N 0.9500 . ?
C01K C01R 1.338(2) . ?
C01K H01O 0.9500 . ?
C01L C01N 1.391(3) . ?
C01L H01P 0.9500 . ?
C01M H01Q 0.9800 . ?
C01M H01R 0.9800 . ?
C01M H01S 0.9800 . ?
C01N C027 1.509(2) . ?
C01O C023 1.380(3) . ?
C01O C020 1.380(3) 2_677 ?
C01O H01T 0.9500 . ?
C01P H01U 0.9800 . ?
C01P H01V 0.9800 . ?
C01P H01W 0.9800 . ?
C01Q C01T 1.389(3) . ?
C01Q H01X 0.9500 . ?
C01R H01Y 0.9500 . ?
C01S H01Z 0.9800 . ?
C01S H010 0.9800 . ?
C01S H012 0.9800 . ?
C01T C026 1.514(2) . ?
C01U H013 0.9800 . ?
C01U H014 0.9800 . ?
C01U H015 0.9800 . ?
C01V H017 0.9800 . ?
C01V H018 0.9800 . ?
C01V H019 0.9800 . ?
C01W H020 0.9800 . ?
C01W H021 0.9800 . ?
C01W H022 0.9800 . ?
C01X H023 0.9800 . ?
C01X H024 0.9800 . ?
C01X H025 0.9800 . ?
C01Y H026 0.9800 . ?
C01Y H027 0.9800 . ?
C01Y H028 0.9800 . ?
C01Z H029 0.9800 . ?
C01Z H02A 0.9800 . ?
C01Z H02B 0.9800 . ?
C020 C023 1.390(3) . ?
C020 H02C 0.9500 . ?
C021 H02D 0.9800 . ?
C021 H02E 0.9800 . ?
C021 H02F 0.9800 . ?
C022 H02G 0.9800 . ?
C022 H02H 0.9800 . ?
C022 H02I 0.9800 . ?
C023 H02J 0.9500 . ?
C024 H02K 0.9800 . ?
C024 H02L 0.9800 . ?
C024 H02M 0.9800 . ?
C025 H02N 0.9800 . ?
C025 H02O 0.9800 . ?
C025 H02P 0.9800 . ?
C026 H02Q 0.9800 . ?
C026 H02R 0.9800 . ?
C026 H02S 0.9800 . ?
C027 H02T 0.9800 . ?
C027 H02U 0.9800 . ?
C027 H02V 0.9800 . ?

loop_
_geom_torsion_atom_site_label_1
_geom_torsion_atom_site_label_2
_geom_torsion_atom_site_label_3
_geom_torsion_atom_site_label_4
_geom_torsion
_geom_torsion_site_symmetry_1
_geom_torsion_site_symmetry_2
_geom_torsion_site_symmetry_3
_geom_torsion_site_symmetry_4
_geom_torsion_publ_flag
N00C Si04 N007 C00Z 1.82(11) . . . . ?
Mo1 Si04 N007 C00Z 168.13(8) . . . . ?
N00C Si04 N007 C00P -169.34(13) . . . . ?
Mo1 Si04 N007 C00P -3.04(17) . . . . ?
N00B Si03 N008 C01R -0.80(12) . . . . ?
Mo1 Si03 N008 C01R -167.21(9) . . . . ?
N00B Si03 N008 C00F 172.53(14) . . . . ?
Mo1 Si03 N008 C00F 6.12(17) . . . . ?
N00D Si02 N00A C01D 1.48(11) . . . . ?
Mo1 Si02 N00A C01D -176.34(8) . . . . ?
N00D Si02 N00A C00G -173.26(14) . . . . ?
Mo1 Si02 N00A C00G 8.92(17) . . . . ?
N008 Si03 N00B C01K 0.73(12) . . . . ?
Mo1 Si03 N00B C01K 166.28(9) . . . . ?
N008 Si03 N00B C00U -172.70(14) . . . . ?
Mo1 Si03 N00B C00U -7.15(17) . . . . ?
N007 Si04 N00C C00M -1.42(11) . . . . ?
Mo1 Si04 N00C C00M -169.06(8) . . . . ?
N007 Si04 N00C C00N 170.16(13) . . . . ?
Mo1 Si04 N00C C00N 2.52(16) . . . . ?
N00A Si02 N00D C00T -1.29(11) . . . . ?
Mo1 Si02 N00D C00T 176.45(8) . . . . ?
N00A Si02 N00D C00H 170.67(14) . . . . ?
Mo1 Si02 N00D C00H -11.59(18) . . . . ?
C01R N008 C00F C01H -99.15(17) . . . . ?
Si03 N008 C00F C01H 87.79(17) . . . . ?
C01R N008 C00F C00R 77.51(18) . . . . ?
Si03 N008 C00F C00R -95.54(16) . . . . ?
C01I C00E C00G C012 2.6(2) . . . . ?
C01V C00E C00G C012 -176.39(14) . . . . ?
C01I C00E C00G N00A 178.99(13) . . . . ?
C01V C00E C00G N00A 0.0(2) . . . . ?
C01D N00A C00G C012 74.67(18) . . . . ?
Si02 N00A C00G C012 -110.77(15) . . . . ?
C01D N00A C00G C00E -101.82(16) . . . . ?
Si02 N00A C00G C00E 72.73(18) . . . . ?
C00T N00D C00H C00L -81.73(17) . . . . ?
Si02 N00D C00H C00L 106.50(16) . . . . ?
C00T N00D C00H C01E 92.54(17) . . . . ?
Si02 N00D C00H C01E -79.24(18) . . . . ?
C01E C00H C00L C01B -0.7(2) . . . . ?
N00D C00H C00L C01B 173.48(13) . . . . ?
C01E C00H C00L C01P 179.72(15) . . . . ?
N00D C00H C00L C01P -6.1(2) . . . . ?
C00N N00C C00M C00Z -171.76(14) . . . . ?
Si04 N00C C00M C00Z 0.67(17) . . . . ?
C00W C00I C00N C010 0.0(2) . . . . ?
C017 C00I C00N C010 -178.82(14) . . . . ?
C00W C00I C00N N00C 178.58(13) . . . . ?
C017 C00I C00N N00C -0.3(2) . . . . ?
C00M N00C C00N C00I -104.68(16) . . . . ?
Si04 N00C C00N C00I 84.22(17) . . . . ?
C00M N00C C00N C010 73.88(18) . . . . ?
Si04 N00C C00N C010 -97.22(16) . . . . ?
C00Z N007 C00P C01A 85.87(17) . . . . ?
Si04 N007 C00P C01A -103.38(15) . . . . ?
C00Z N007 C00P C019 -91.70(17) . . . . ?
Si04 N007 C00P C019 79.05(17) . . . . ?
C01E C00J C00Q C01B -0.1(2) . . . . ?
C01E C00J C00Q C022 179.73(15) . . . . ?
C01H C00F C00R C01J -0.1(2) . . . . ?
N008 C00F C00R C01J -176.70(13) . . . . ?
C01H C00F C00R C01U 177.78(15) . . . . ?
N008 C00F C00R C01U 1.2(2) . . . . ?
C00H N00D C00T C01D -172.54(14) . . . . ?
Si02 N00D C00T C01D 0.81(18) . . . . ?
C016 C00K C00U C00Y 4.1(2) . . . . ?
C015 C00K C00U C00Y -173.92(14) . . . . ?
C016 C00K C00U N00B -178.97(13) . . . . ?
C015 C00K C00U N00B 3.0(2) . . . . ?
C01K N00B C00U C00Y 79.14(19) . . . . ?
Si03 N00B C00U C00Y -107.75(15) . . . . ?
C01K N00B C00U C00K -97.83(17) . . . . ?
Si03 N00B C00U C00K 75.28(18) . . . . ?
C00W C00S C00V C010 -0.9(2) . . . . ?
C01M C00S C00V C010 178.44(15) . . . . ?
C00V C00S C00W C00I 0.3(2) . . . . ?
C01M C00S C00W C00I -179.02(15) . . . . ?
C00N C00I C00W C00S 0.1(2) . . . . ?
C017 C00I C00W C00S 179.00(14) . . . . ?
C01F C00X C00Y C00U -2.0(2) . . . . ?
C01F C00X C00Y C01S 175.29(15) . . . . ?
C00K C00U C00Y C00X -2.1(2) . . . . ?
N00B C00U C00Y C00X -179.00(13) . . . . ?
C00K C00U C00Y C01S -179.33(14) . . . . ?
N00B C00U C00Y C01S 3.8(2) . . . . ?
N00C C00M C00Z N007 0.7(2) . . . . ?
C00P N007 C00Z C00M 170.38(14) . . . . ?
Si04 N007 C00Z C00M -1.84(17) . . . . ?
C00S C00V C010 C00N 1.0(2) . . . . ?
C00S C00V C010 C018 -177.95(14) . . . . ?
C00I C00N C010 C00V -0.6(2) . . . . ?
N00C C00N C010 C00V -179.14(13) . . . . ?
C00I C00N C010 C018 178.35(14) . . . . ?
N00C C00N C010 C018 -0.2(2) . . . . ?
C00E C00G C012 C01G -1.2(2) . . . . ?
N00A C00G C012 C01G -177.57(13) . . . . ?
C00E C00G C012 C01Z 178.69(15) . . . . ?
N00A C00G C012 C01Z 2.3(2) . . . . ?
C00U C00K C016 C01F -2.1(2) . . . . ?
C015 C00K C016 C01F 175.95(15) . . . . ?
C01A C00P C019 C01Q 0.9(2) . . . . ?
N007 C00P C019 C01Q 178.45(13) . . . . ?
C01A C00P C019 C01W -179.11(14) . . . . ?
N007 C00P C019 C01W -1.6(2) . . . . ?
C019 C00P C01A C011 -0.4(2) . . . . ?
N007 C00P C01A C011 -177.92(13) . . . . ?
C019 C00P C01A C01X 179.80(14) . . . . ?
N007 C00P C01A C01X 2.3(2) . . . . ?
C01T C011 C01A C00P -0.4(2) . . . . ?
C01T C011 C01A C01X 179.36(15) . . . . ?
C00J C00Q C01B C00L 0.2(2) . . . . ?
C022 C00Q C01B C00L -179.64(15) . . . . ?
C00H C00L C01B C00Q 0.2(2) . . . . ?
C01P C00L C01B C00Q 179.81(15) . . . . ?
N00D C00T C01D N00A 0.3(2) . . . . ?
C00G N00A C01D C00T 174.14(14) . . . . ?
Si02 N00A C01D C00T -1.33(18) . . . . ?
C00Q C00J C01E C00H -0.4(2) . . . . ?
C00Q C00J C01E C01Y 177.68(14) . . . . ?
C00L C00H C01E C00J 0.8(2) . . . . ?
N00D C00H C01E C00J -173.40(13) . . . . ?
C00L C00H C01E C01Y -177.27(14) . . . . ?
N00D C00H C01E C01Y 8.6(2) . . . . ?
C00Y C00X C01F C016 4.0(2) . . . . ?
C00Y C00X C01F C021 -175.27(15) . . . . ?
C00K C016 C01F C00X -1.9(2) . . . . ?
C00K C016 C01F C021 177.38(15) . . . . ?
C01I C01C C01G C012 1.5(2) . . . . ?
C024 C01C C01G C012 -177.61(15) . . . . ?
C00G C012 C01G C01C -0.9(2) . . . . ?
C01Z C012 C01G C01C 179.21(15) . . . . ?
C00R C00F C01H C01L -0.9(2) . . . . ?
N008 C00F C01H C01L 175.66(14) . . . . ?
C00R C00F C01H C025 179.35(15) . . . . ?
N008 C00F C01H C025 -4.1(2) . . . . ?
C01G C01C C01I C00E 0.0(2) . . . . ?
C024 C01C C01I C00E 179.10(15) . . . . ?
C00G C00E C01I C01C -2.0(2) . . . . ?
C01V C00E C01I C01C 177.01(15) . . . . ?
C00F C00R C01J C01N 1.4(2) . . . . ?
C01U C00R C01J C01N -176.49(15) . . . . ?
C00U N00B C01K C01R 173.69(15) . . . . ?
Si03 N00B C01K C01R -0.49(19) . . . . ?
C00F C01H C01L C01N 0.7(2) . . . . ?
C025 C01H C01L C01N -179.59(16) . . . . ?
C00R C01J C01N C01L -1.6(3) . . . . ?
C00R C01J C01N C027 176.53(17) . . . . ?
C01H C01L C01N C01J 0.6(3) . . . . ?
C01H C01L C01N C027 -177.58(17) . . . . ?
C00P C019 C01Q C01T -0.6(2) . . . . ?
C01W C019 C01Q C01T 179.39(16) . . . . ?
N00B C01K C01R N008 -0.1(2) . . . . ?
C00F N008 C01R C01K -173.55(15) . . . . ?
Si03 N008 C01R C01K 0.70(19) . . . . ?
C019 C01Q C01T C011 -0.1(3) . . . . ?
C019 C01Q C01T C026 179.38(16) . . . . ?
C01A C011 C01T C01Q 0.7(2) . . . . ?
C01A C011 C01T C026 -178.82(16) . . . . ?
C020 C01O C023 C020 -0.2(3) 2_677 . . . ?
C01O C020 C023 C01O 0.2(3) 2_677 . . . ?
